data_7034129
loop_
_publ_author_name
'Sobieray, Miriam'
'Gode, Jens'
'Seidel, Christiane'
'Po\&s, Marieke'
'Feldmann, Claus'
'Ruschewitz, Uwe'

_publ_section_title
;
 Bright luminescence in lanthanide coordination polymers with
 tetrafluoroterephthalate as a bridging ligand.
;
_journal_issue 13
_journal_name_full 'Dalton transactions (Cambridge, England : 2003)'
_journal_page_first 6249
_journal_page_last 6259
_journal_paper_doi 10.1039/c4dt03733b
_journal_volume 44
_journal_year 2015
_chemical_formula_sum 'C17 H21 F4 N4 O10 Tb'
_chemical_formula_weight 676.30
_chemical_name_systematic
;
 ?
;
_space_group_IT_number 15
_symmetry_cell_setting monoclinic
_symmetry_space_group_name_Hall '-C 2yc'
_symmetry_space_group_name_H-M 'C 1 2/c 1'
_atom_sites_solution_hydrogens geom
_atom_sites_solution_primary direct
_atom_sites_solution_secondary difmap
_audit_creation_method SHELXL-97
_audit_update_record
;
2013-08-28 deposited with the CCDC.
2015-02-20 downloaded from the CCDC.
;
_cell_angle_alpha 90.00
_cell_angle_beta 111.047(11)
_cell_angle_gamma 90.00
_cell_formula_units_Z 8
_cell_length_a 22.157(3)
_cell_length_b 11.3680(13)
_cell_length_c 20.566(3)
_cell_measurement_temperature 293(2)
_cell_volume 4834.6(12)
_computing_structure_refinement 'SHELXL-97 (Sheldrick, 2008)'
_diffrn_ambient_temperature 293(2)
_diffrn_measured_fraction_theta_full 0.727
_diffrn_measured_fraction_theta_max 0.727
_diffrn_radiation_monochromator graphite
_diffrn_radiation_source 'fine-focus sealed tube'
_diffrn_radiation_type MoK\a
_diffrn_radiation_wavelength 0.71073
_diffrn_reflns_av_R_equivalents 0.0883
_diffrn_reflns_av_sigmaI/netI 0.0721
_diffrn_reflns_limit_h_max 28
_diffrn_reflns_limit_h_min -28
_diffrn_reflns_limit_k_max 14
_diffrn_reflns_limit_k_min -14
_diffrn_reflns_limit_l_max 26
_diffrn_reflns_limit_l_min -26
_diffrn_reflns_number 11978
_diffrn_reflns_theta_full 27.34
_diffrn_reflns_theta_max 27.34
_diffrn_reflns_theta_min 2.04
_exptl_absorpt_coefficient_mu 3.015
_exptl_absorpt_correction_T_max 0.3693
_exptl_absorpt_correction_T_min 0.1277
_exptl_absorpt_correction_type numerical
_exptl_absorpt_process_details 'X-Red, X-Shape'
_exptl_crystal_density_diffrn 1.858
_exptl_crystal_density_method 'not measured'
_exptl_crystal_F_000 2656
_exptl_crystal_size_max 0.40
_exptl_crystal_size_mid 0.25
_exptl_crystal_size_min 0.15
_refine_diff_density_max 0.293
_refine_diff_density_min -0.284
_refine_diff_density_rms 0.023
_refine_ls_extinction_method none
_refine_ls_goodness_of_fit_ref 0.924
_refine_ls_hydrogen_treatment riding
_refine_ls_matrix_type full
_refine_ls_number_parameters 337
_refine_ls_number_reflns 3977
_refine_ls_number_restraints 0
_refine_ls_restrained_S_all 0.924
_refine_ls_R_factor_all 0.0661
_refine_ls_R_factor_gt 0.0440
_refine_ls_shift/su_max 0.033
_refine_ls_shift/su_mean 0.000
_refine_ls_structure_factor_coef Fsqd
_refine_ls_weighting_details 'calc w=1/[\s^2^(Fo^2^)+(0.0710P)^2^+0.0000P] where P=(Fo^2^+2Fc^2^)/3'
_refine_ls_weighting_scheme calc
_refine_ls_wR_factor_gt 0.1033
_refine_ls_wR_factor_ref 0.1139
_reflns_number_gt 2827
_reflns_number_total 3977
_reflns_threshold_expression >2\s(I)
_cod_data_source_file c4dt03733b2.cif
_cod_data_source_block cs848
_cod_depositor_comments 'Adding full bibliography for 7034127--7034136.cif.'
_cod_original_cell_volume 4834.6(11)
_cod_original_sg_symbol_H-M C2/c
_cod_database_code 7034129

loop_
_symmetry_equiv_pos_as_xyz
'x, y, z'
'-x, y, -z+1/2'
'x+1/2, y+1/2, z'
'-x+1/2, y+1/2, -z+1/2'
'-x, -y, -z'
'x, -y, z-1/2'
'-x+1/2, -y+1/2, -z'
'x+1/2, -y+1/2, z-1/2'

loop_
_atom_site_label
_atom_site_type_symbol
_atom_site_fract_x
_atom_site_fract_y
_atom_site_fract_z
_atom_site_U_iso_or_equiv
_atom_site_adp_type
_atom_site_occupancy
_atom_site_symmetry_multiplicity
_atom_site_calc_flag
_atom_site_refinement_flags
_atom_site_disorder_assembly
_atom_site_disorder_group
Tb1 Tb 0.403706(14) 0.46488(3) 0.697996(15) 0.0497(5) Uani 1 1 d . . .
F3 F 0.4225(3) 0.0813(5) 0.8045(4) 0.0920(19) Uani 1 1 d . . .
F4 F 0.4217(3) -0.1514(5) 0.8028(4) 0.099(2) Uani 1 1 d . . .
F9 F 0.5006(3) 0.6900(5) 0.5794(3) 0.0899(16) Uani 1 1 d . . .
F10 F 0.5417(3) 0.2881(5) 0.5605(3) 0.0886(16) Uani 1 1 d . . .
O1 O 0.4453(2) 0.2725(4) 0.7277(3) 0.0619(13) Uani 1 1 d . . .
O6 O 0.4461(3) -0.3424(4) 0.7233(3) 0.0658(13) Uani 1 1 d . . .
O7A O 0.5038(3) 0.4662(5) 0.6804(3) 0.0579(12) Uani 1 1 d . . .
O7B O 0.6029(3) 0.4779(7) 0.6848(3) 0.0792(18) Uani 1 1 d . . .
O11 O 0.3116(3) 0.5845(6) 0.6733(3) 0.0736(16) Uani 1 1 d . . .
O14 O 0.3139(3) 0.3425(6) 0.6898(4) 0.0826(19) Uani 1 1 d . . .
O17 O 0.3482(9) -0.0824(19) 0.5944(10) 0.214(7) Uani 1 1 d . . .
O21 O 0.3774(5) 0.3549(6) 0.5883(3) 0.100(2) Uani 1 1 d . . .
O22 O 0.3547(4) 0.4293(9) 0.4854(3) 0.110(3) Uani 1 1 d . . .
O23 O 0.3743(4) 0.5392(7) 0.5761(3) 0.0875(19) Uani 1 1 d . . .
N11 N 0.2278(4) 0.6999(7) 0.6101(4) 0.082(2) Uani 1 1 d . . .
N14 N 0.2531(4) 0.1811(7) 0.6819(4) 0.0719(19) Uani 1 1 d . . .
N17 N 0.3706(7) 0.0536(14) 0.5268(9) 0.137(4) Uani 1 1 d . . .
N20 N 0.3678(4) 0.4404(8) 0.5482(3) 0.074(2) Uani 1 1 d . . .
C1 C 0.5000 0.2246(9) 0.7500 0.054(2) Uani 1 2 d S . .
C2 C 0.5000 0.0898(9) 0.7500 0.055(2) Uani 1 2 d S . .
C3 C 0.4612(4) 0.0251(7) 0.7766(4) 0.0624(17) Uani 1 1 d . . .
C4 C 0.4610(4) -0.0970(7) 0.7760(5) 0.0669(19) Uani 1 1 d . . .
C5 C 0.5000 -0.1586(9) 0.7500 0.061(2) Uani 1 2 d S . .
C6 C 0.5000 -0.2942(8) 0.7500 0.057(2) Uani 1 2 d S . .
C7 C 0.5449(4) 0.4775(7) 0.6517(4) 0.0592(17) Uani 1 1 d . . .
C8 C 0.5214(4) 0.4890(7) 0.5728(4) 0.0590(17) Uani 1 1 d . . .
C9 C 0.5002(4) 0.5946(8) 0.5410(4) 0.0639(17) Uani 1 1 d . . .
C10 C 0.5206(4) 0.3937(8) 0.5309(4) 0.0634(17) Uani 1 1 d . . .
C11 C 0.2895(5) 0.6674(9) 0.6347(6) 0.080(2) Uani 1 1 d . . .
H11 H 0.3182 0.7119 0.6212 0.16(4) Uiso 1 1 calc R . .
C12 C 0.1804(6) 0.6345(12) 0.6299(7) 0.110(4) Uani 1 1 d . . .
H12A H 0.2024 0.5851 0.6691 0.22(2) Uiso 1 1 calc R . .
H12B H 0.1547 0.5867 0.5914 0.22(2) Uiso 1 1 calc R . .
H12C H 0.1530 0.6886 0.6421 0.22(2) Uiso 1 1 calc R . .
C13 C 0.2043(6) 0.7956(11) 0.5627(7) 0.112(4) Uani 1 1 d . . .
H13A H 0.1799 0.8482 0.5803 0.22(2) Uiso 1 1 calc R A 1
H13B H 0.1771 0.7659 0.5181 0.22(2) Uiso 1 1 calc R A 1
H13C H 0.2402 0.8371 0.5578 0.22(2) Uiso 1 1 calc R A 1
C14 C 0.3065(5) 0.2362(9) 0.6851(5) 0.077(2) Uani 1 1 d . . .
H14 H 0.3409 0.1908 0.6838 0.16(4) Uiso 1 1 calc R . .
C15 C 0.2492(6) 0.0540(9) 0.6785(6) 0.090(3) Uani 1 1 d . . .
H15A H 0.2920 0.0214 0.6969 0.22(2) Uiso 1 1 calc R . .
H15B H 0.2285 0.0298 0.6309 0.22(2) Uiso 1 1 calc R . .
H15C H 0.2246 0.0266 0.7055 0.22(2) Uiso 1 1 calc R . .
C16 C 0.1976(6) 0.2498(12) 0.6827(8) 0.111(4) Uani 1 1 d . . .
H16A H 0.2030 0.3304 0.6720 0.22(2) Uiso 1 1 calc R . .
H16B H 0.1945 0.2449 0.7280 0.22(2) Uiso 1 1 calc R . .
H16C H 0.1588 0.2190 0.6485 0.22(2) Uiso 1 1 calc R . .
C17 C 0.3879(11) -0.033(2) 0.5714(12) 0.162(7) Uani 1 1 d . . .
H17 H 0.4304 -0.0595 0.5867 0.16(4) Uiso 1 1 calc R . .
C18 C 0.4191(12) 0.111(2) 0.5067(15) 0.208(11) Uani 1 1 d . . .
H18A H 0.4501 0.1479 0.5466 0.22(2) Uiso 1 1 calc R . .
H18B H 0.3991 0.1686 0.4716 0.22(2) Uiso 1 1 calc R . .
H18C H 0.4405 0.0531 0.4883 0.22(2) Uiso 1 1 calc R . .
C19 C 0.3032(9) 0.1004(19) 0.4982(11) 0.156(6) Uani 1 1 d . . .
H19A H 0.2731 0.0361 0.4854 0.22(2) Uiso 1 1 calc R . .
H19B H 0.2980 0.1478 0.4579 0.22(2) Uiso 1 1 calc R . .
H19C H 0.2951 0.1476 0.5329 0.22(2) Uiso 1 1 calc R . .

loop_
_atom_site_aniso_label
_atom_site_aniso_U_11
_atom_site_aniso_U_22
_atom_site_aniso_U_33
_atom_site_aniso_U_23
_atom_site_aniso_U_13
_atom_site_aniso_U_12
Tb1 0.0492(5) 0.0462(5) 0.0548(5) 0.00114(14) 0.0202(2) 0.00141(15)
F3 0.105(4) 0.058(3) 0.149(5) 0.003(3) 0.090(4) 0.010(3)
F4 0.116(5) 0.058(3) 0.160(6) 0.007(3) 0.094(5) -0.007(3)
F9 0.125(5) 0.076(3) 0.072(3) -0.009(2) 0.040(3) 0.005(3)
F10 0.105(4) 0.077(3) 0.081(3) 0.013(2) 0.030(3) 0.015(3)
O1 0.052(3) 0.049(3) 0.081(3) 0.003(2) 0.020(2) -0.003(2)
O6 0.062(3) 0.049(3) 0.087(3) 0.000(2) 0.028(3) 0.000(2)
O7A 0.058(3) 0.061(3) 0.061(3) 0.003(2) 0.029(2) 0.002(2)
O7B 0.054(3) 0.120(5) 0.065(3) 0.001(3) 0.025(2) -0.005(3)
O11 0.065(3) 0.070(4) 0.090(4) 0.013(3) 0.033(3) 0.018(3)
O14 0.061(4) 0.068(4) 0.122(5) 0.004(4) 0.036(3) -0.002(3)
O17 0.186(15) 0.251(19) 0.208(15) 0.075(14) 0.075(13) -0.014(15)
O21 0.142(7) 0.085(5) 0.063(3) -0.008(3) 0.025(4) -0.033(4)
O22 0.121(6) 0.144(8) 0.058(3) -0.006(4) 0.024(4) 0.007(5)
O23 0.098(5) 0.091(4) 0.071(3) 0.009(3) 0.028(3) 0.036(4)
N11 0.070(4) 0.079(5) 0.093(5) 0.011(4) 0.026(4) 0.020(4)
N14 0.061(4) 0.072(4) 0.084(4) 0.010(4) 0.028(3) -0.008(4)
N17 0.118(10) 0.133(11) 0.160(12) 0.005(9) 0.049(9) -0.020(9)
N20 0.068(4) 0.100(6) 0.052(3) -0.002(3) 0.019(3) -0.002(4)
C1 0.052(5) 0.049(5) 0.062(5) 0.000 0.021(4) 0.000
C2 0.053(5) 0.044(5) 0.066(5) 0.000 0.019(4) 0.000
C3 0.065(4) 0.051(4) 0.079(4) -0.003(3) 0.035(3) 0.002(3)
C4 0.068(4) 0.055(4) 0.091(5) 0.007(4) 0.044(4) -0.003(4)
C5 0.061(6) 0.046(5) 0.076(6) 0.000 0.026(5) 0.000
C6 0.057(6) 0.039(5) 0.080(6) 0.000 0.030(5) 0.000
C7 0.063(4) 0.063(4) 0.055(3) -0.002(3) 0.026(3) -0.004(4)
C8 0.057(4) 0.066(4) 0.057(3) -0.001(3) 0.024(3) -0.003(3)
C9 0.067(4) 0.070(4) 0.058(3) -0.001(3) 0.025(3) 0.004(4)
C10 0.064(4) 0.063(4) 0.066(4) 0.006(3) 0.027(3) 0.002(4)
C11 0.075(5) 0.073(5) 0.104(6) 0.006(5) 0.048(5) 0.005(5)
C12 0.074(6) 0.124(10) 0.129(9) 0.032(8) 0.032(6) 0.001(6)
C13 0.103(9) 0.090(7) 0.134(10) 0.031(7) 0.033(7) 0.019(7)
C14 0.068(5) 0.070(5) 0.097(6) -0.001(5) 0.032(5) -0.003(4)
C15 0.089(7) 0.073(6) 0.107(7) 0.002(5) 0.035(6) -0.016(5)
C16 0.077(6) 0.111(9) 0.163(11) 0.035(8) 0.065(7) 0.010(6)
C17 0.129(15) 0.18(2) 0.150(15) 0.024(15) 0.022(12) 0.001(15)
C18 0.18(2) 0.19(2) 0.29(3) 0.01(2) 0.11(2) -0.06(2)
C19 0.142(15) 0.154(16) 0.166(15) 0.007(13) 0.051(12) 0.006(14)

loop_
_atom_type_symbol
_atom_type_description
_atom_type_scat_dispersion_real
_atom_type_scat_dispersion_imag
_atom_type_scat_source
C C 0.0033 0.0016 'International Tables Vol C Tables 4.2.6.8 and 6.1.1.4'
F F 0.0171 0.0103 'International Tables Vol C Tables 4.2.6.8 and 6.1.1.4'
N N 0.0061 0.0033 'International Tables Vol C Tables 4.2.6.8 and 6.1.1.4'
O O 0.0106 0.0060 'International Tables Vol C Tables 4.2.6.8 and 6.1.1.4'
Tb Tb -0.1723 4.1537 'International Tables Vol C Tables 4.2.6.8 and 6.1.1.4'
H H 0.0000 0.0000 'International Tables Vol C Tables 4.2.6.8 and 6.1.1.4'

loop_
_geom_angle_atom_site_label_1
_geom_angle_atom_site_label_2
_geom_angle_atom_site_label_3
_geom_angle
_geom_angle_site_symmetry_1
_geom_angle_site_symmetry_3
O11 Tb1 O6 76.0(2) . 1_565
O11 Tb1 O1 144.8(2) . .
O6 Tb1 O1 135.37(18) 1_565 .
O11 Tb1 O7A 138.6(2) . .
O6 Tb1 O7A 73.08(19) 1_565 .
O1 Tb1 O7A 75.33(18) . .
O11 Tb1 O14 71.6(2) . .
O6 Tb1 O14 144.2(2) 1_565 .
O1 Tb1 O14 73.5(2) . .
O7A Tb1 O14 142.7(2) . .
O11 Tb1 O21 101.2(3) . .
O6 Tb1 O21 128.1(2) 1_565 .
O1 Tb1 O21 73.1(2) . .
O7A Tb1 O21 77.9(3) . .
O14 Tb1 O21 73.8(3) . .
O11 Tb1 O7B 79.9(2) . 2_656
O6 Tb1 O7B 83.5(2) 1_565 2_656
O1 Tb1 O7B 87.6(2) . 2_656
O7A Tb1 O7B 122.36(18) . 2_656
O14 Tb1 O7B 76.3(3) . 2_656
O21 Tb1 O7B 147.9(2) . 2_656
O11 Tb1 O23 72.2(2) . .
O6 Tb1 O23 81.3(2) 1_565 .
O1 Tb1 O23 120.6(2) . .
O7A Tb1 O23 76.5(2) . .
O14 Tb1 O23 102.5(3) . .
O21 Tb1 O23 50.3(2) . .
O7B Tb1 O23 150.7(2) 2_656 .
O11 Tb1 O7A 121.8(2) . 2_656
O6 Tb1 O7A 70.71(18) 1_565 2_656
O1 Tb1 O7A 70.02(18) . 2_656
O7A Tb1 O7A 71.97(18) . 2_656
O14 Tb1 O7A 114.9(2) . 2_656
O21 Tb1 O7A 136.9(2) . 2_656
O7B Tb1 O7A 50.54(17) 2_656 2_656
O23 Tb1 O7A 142.5(2) . 2_656
O11 Tb1 C7 100.4(2) . 2_656
O6 Tb1 C7 75.2(2) 1_565 2_656
O1 Tb1 C7 78.6(2) . 2_656
O7A Tb1 C7 97.6(2) . 2_656
O14 Tb1 C7 95.9(3) . 2_656
O21 Tb1 C7 151.6(2) . 2_656
O7B Tb1 C7 24.8(2) 2_656 2_656
O23 Tb1 C7 156.5(3) . 2_656
O7A Tb1 C7 25.79(19) 2_656 2_656
O11 Tb1 N20 86.6(2) . .
O6 Tb1 N20 105.0(2) 1_565 .
O1 Tb1 N20 96.8(2) . .
O7A Tb1 N20 75.72(19) . .
O14 Tb1 N20 88.0(3) . .
O21 Tb1 N20 25.1(2) . .
O7B Tb1 N20 161.9(2) 2_656 .
O23 Tb1 N20 25.3(2) . .
O7A Tb1 N20 147.23(19) 2_656 .
C7 Tb1 N20 172.8(2) 2_656 .
C1 O1 Tb1 136.9(5) . .
C6 O6 Tb1 138.2(5) . 1_545
C7 O7A Tb1 161.3(5) . .
C7 O7A Tb1 89.9(4) . 2_656
Tb1 O7A Tb1 108.03(18) . 2_656
C7 O7B Tb1 97.2(4) . 2_656
C11 O11 Tb1 134.8(6) . .
C14 O14 Tb1 132.1(6) . .
N20 O21 Tb1 98.0(5) . .
N20 O23 Tb1 95.9(5) . .
C11 N11 C13 123.0(10) . .
C11 N11 C12 119.8(9) . .
C13 N11 C12 117.2(9) . .
C14 N14 C15 121.0(9) . .
C14 N14 C16 119.2(9) . .
C15 N14 C16 119.8(9) . .
C17 N17 C18 119(2) . .
C17 N17 C19 123.1(18) . .
C18 N17 C19 118(2) . .
O22 N20 O21 122.6(9) . .
O22 N20 O23 121.6(9) . .
O21 N20 O23 115.7(7) . .
O22 N20 Tb1 178.0(7) . .
O21 N20 Tb1 56.9(4) . .
O23 N20 Tb1 58.8(4) . .
O1 C1 O1 128.6(9) . 2_656
O1 C1 C2 115.7(5) . .
O1 C1 C2 115.7(5) 2_656 .
C3 C2 C3 115.9(9) 2_656 .
C3 C2 C1 122.1(5) 2_656 .
C3 C2 C1 122.1(5) . .
F3 C3 C2 119.7(7) . .
F3 C3 C4 118.4(7) . .
C2 C3 C4 121.8(7) . .
F4 C4 C5 121.5(8) . .
F4 C4 C3 117.3(7) . .
C5 C4 C3 121.2(7) . .
C4 C5 C4 118.1(10) . 2_656
C4 C5 C6 121.0(5) . .
C4 C5 C6 121.0(5) 2_656 .
O6 C6 O6 127.9(9) . 2_656
O6 C6 C5 116.1(5) . .
O6 C6 C5 116.1(5) 2_656 .
O7B C7 O7A 122.3(7) . .
O7B C7 C8 119.0(7) . .
O7A C7 C8 118.8(7) . .
O7B C7 Tb1 58.0(4) . 2_656
O7A C7 Tb1 64.3(4) . 2_656
C8 C7 Tb1 176.4(5) . 2_656
C9 C8 C10 117.7(7) . .
C9 C8 C7 120.9(7) . .
C10 C8 C7 121.4(7) . .
F9 C9 C8 120.0(7) . .
F9 C9 C10 118.7(8) . 5_666
C8 C9 C10 121.3(8) . 5_666
F10 C10 C8 119.4(7) . .
F10 C10 C9 119.6(8) . 5_666
C8 C10 C9 121.0(8) . 5_666
O11 C11 N11 125.6(9) . .
O11 C11 H11 117.2 . .
N11 C11 H11 117.2 . .
N11 C12 H12A 109.5 . .
N11 C12 H12B 109.5 . .
H12A C12 H12B 109.5 . .
N11 C12 H12C 109.5 . .
H12A C12 H12C 109.5 . .
H12B C12 H12C 109.5 . .
N11 C13 H13A 109.5 . .
N11 C13 H13B 109.5 . .
N11 C13 H13C 109.5 . .
O14 C14 N14 124.7(10) . .
O14 C14 H14 117.7 . .
N14 C14 H14 117.7 . .
N14 C15 H15A 109.5 . .
N14 C15 H15B 109.5 . .
H15A C15 H15B 109.5 . .
N14 C15 H15C 109.5 . .
H15A C15 H15C 109.5 . .
H15B C15 H15C 109.5 . .
N14 C16 H16A 109.5 . .
N14 C16 H16B 109.5 . .
H16A C16 H16B 109.5 . .
N14 C16 H16C 109.5 . .
H16A C16 H16C 109.5 . .
H16B C16 H16C 109.5 . .
O17 C17 N17 122(2) . .
O17 C17 H17 119.1 . .
N17 C17 H17 119.1 . .
N17 C18 H18A 109.5 . .
N17 C18 H18B 109.5 . .
H18A C18 H18B 109.5 . .
N17 C18 H18C 109.5 . .
H18A C18 H18C 109.5 . .
H18B C18 H18C 109.5 . .
N17 C19 H19A 109.5 . .
N17 C19 H19B 109.5 . .
H19A C19 H19B 109.5 . .
N17 C19 H19C 109.5 . .
H19A C19 H19C 109.5 . .
H19B C19 H19C 109.5 . .

loop_
_geom_bond_atom_site_label_1
_geom_bond_atom_site_label_2
_geom_bond_distance
_geom_bond_site_symmetry_2
Tb1 O11 2.351(6) .
Tb1 O6 2.367(5) 1_565
Tb1 O1 2.367(5) .
Tb1 O7A 2.372(5) .
Tb1 O14 2.384(7) .
Tb1 O21 2.459(6) .
Tb1 O7B 2.471(6) 2_656
Tb1 O23 2.499(6) .
Tb1 O7A 2.603(5) 2_656
Tb1 C7 2.889(7) 2_656
Tb1 N20 2.906(7) .
F3 C3 1.350(9) .
F4 C4 1.338(9) .
F9 C9 1.340(10) .
F10 C10 1.351(9) .
O1 C1 1.256(7) .
O6 C6 1.248(7) .
O6 Tb1 2.367(5) 1_545
O7A C7 1.257(9) .
O7A Tb1 2.603(5) 2_656
O7B C7 1.220(10) .
O7B Tb1 2.471(6) 2_656
O11 C11 1.216(12) .
O14 C14 1.218(12) .
O17 C17 1.27(3) .
O21 N20 1.244(10) .
O22 N20 1.223(9) .
O23 N20 1.247(10) .
N11 C11 1.328(12) .
N11 C13 1.428(13) .
N11 C12 1.458(14) .
N14 C14 1.319(12) .
N14 C15 1.447(12) .
N14 C16 1.463(14) .
N17 C17 1.31(2) .
N17 C18 1.44(2) .
N17 C19 1.49(2) .
C1 O1 1.256(7) 2_656
C1 C2 1.532(13) .
C2 C3 1.385(9) 2_656
C2 C3 1.385(9) .
C3 C4 1.388(11) .
C4 C5 1.362(10) .
C5 C4 1.362(10) 2_656
C5 C6 1.541(13) .
C6 O6 1.248(7) 2_656
C7 C8 1.520(10) .
C7 Tb1 2.889(7) 2_656
C8 C9 1.367(11) .
C8 C10 1.381(11) .
C9 C10 1.388(10) 5_666
C10 C9 1.388(10) 5_666
C11 H11 0.9300 .
C12 H12A 0.9600 .
C12 H12B 0.9600 .
C12 H12C 0.9600 .
C13 H13A 0.9600 .
C13 H13B 0.9600 .
C13 H13C 0.9600 .
C14 H14 0.9300 .
C15 H15A 0.9600 .
C15 H15B 0.9600 .
C15 H15C 0.9600 .
C16 H16A 0.9600 .
C16 H16B 0.9600 .
C16 H16C 0.9600 .
C17 H17 0.9300 .
C18 H18A 0.9600 .
C18 H18B 0.9600 .
C18 H18C 0.9600 .
C19 H19A 0.9600 .
C19 H19B 0.9600 .
C19 H19C 0.9600 .

loop_
_geom_torsion_atom_site_label_1
_geom_torsion_atom_site_label_2
_geom_torsion_atom_site_label_3
_geom_torsion_atom_site_label_4
_geom_torsion
_geom_torsion_site_symmetry_1
_geom_torsion_site_symmetry_4
O11 Tb1 O1 C1 -166.1(4) . .
O6 Tb1 O1 C1 -19.1(7) 1_565 .
O7A Tb1 O1 C1 27.0(5) . .
O14 Tb1 O1 C1 -173.9(6) . .
O21 Tb1 O1 C1 108.5(6) . .
O7B Tb1 O1 C1 -97.4(5) 2_656 .
O23 Tb1 O1 C1 91.2(6) . .
O7A Tb1 O1 C1 -48.8(5) 2_656 .
C7 Tb1 O1 C1 -74.1(5) 2_656 .
N20 Tb1 O1 C1 100.2(5) . .
O11 Tb1 O7A C7 -44.3(18) . .
O6 Tb1 O7A C7 -87.6(17) 1_565 .
O1 Tb1 O7A C7 124.4(17) . .
O14 Tb1 O7A C7 90.1(17) . .
O21 Tb1 O7A C7 48.9(17) . .
O7B Tb1 O7A C7 -158.2(16) 2_656 .
O23 Tb1 O7A C7 -2.8(17) . .
O7A Tb1 O7A C7 -162.3(16) 2_656 .
C7 Tb1 O7A C7 -159.6(18) 2_656 .
N20 Tb1 O7A C7 23.3(17) . .
O11 Tb1 O7A Tb1 118.7(3) . 2_656
O6 Tb1 O7A Tb1 75.4(2) 1_565 2_656
O1 Tb1 O7A Tb1 -72.7(2) . 2_656
O14 Tb1 O7A Tb1 -106.9(4) . 2_656
O21 Tb1 O7A Tb1 -148.1(3) . 2_656
O7B Tb1 O7A Tb1 4.8(3) 2_656 2_656
O23 Tb1 O7A Tb1 160.2(3) . 2_656
O7A Tb1 O7A Tb1 0.7(3) 2_656 2_656
C7 Tb1 O7A Tb1 3.4(2) 2_656 2_656
N20 Tb1 O7A Tb1 -173.8(3) . 2_656
O6 Tb1 O11 C11 57.7(10) 1_565 .
O1 Tb1 O11 C11 -145.5(9) . .
O7A Tb1 O11 C11 15.2(11) . .
O14 Tb1 O11 C11 -137.7(10) . .
O21 Tb1 O11 C11 -69.1(10) . .
O7B Tb1 O11 C11 143.5(10) 2_656 .
O23 Tb1 O11 C11 -27.5(10) . .
O7A Tb1 O11 C11 113.9(10) 2_656 .
C7 Tb1 O11 C11 129.5(10) 2_656 .
N20 Tb1 O11 C11 -48.7(10) . .
O11 Tb1 O14 C14 166.7(10) . .
O6 Tb1 O14 C14 -167.2(8) 1_565 .
O1 Tb1 O14 C14 -18.0(9) . .
O7A Tb1 O14 C14 16.6(12) . .
O21 Tb1 O14 C14 58.7(10) . .
O7B Tb1 O14 C14 -109.5(10) 2_656 .
O23 Tb1 O14 C14 100.5(10) . .
O7A Tb1 O14 C14 -76.0(10) 2_656 .
C7 Tb1 O14 C14 -94.3(10) 2_656 .
N20 Tb1 O14 C14 79.7(10) . .
O11 Tb1 O21 N20 55.5(6) . .
O6 Tb1 O21 N20 -25.4(8) 1_565 .
O1 Tb1 O21 N20 -160.3(7) . .
O7A Tb1 O21 N20 -82.2(6) . .
O14 Tb1 O21 N20 122.4(7) . .
O7B Tb1 O21 N20 144.3(5) 2_656 .
O23 Tb1 O21 N20 0.2(5) . .
O7A Tb1 O21 N20 -128.3(5) 2_656 .
C7 Tb1 O21 N20 -165.7(5) 2_656 .
O11 Tb1 O23 N20 -122.3(6) . .
O6 Tb1 O23 N20 159.8(5) 1_565 .
O1 Tb1 O23 N20 21.6(6) . .
O7A Tb1 O23 N20 85.2(5) . .
O14 Tb1 O23 N20 -56.5(6) . .
O21 Tb1 O23 N20 -0.2(5) . .
O7B Tb1 O23 N20 -140.7(5) 2_656 .
O7A Tb1 O23 N20 118.3(5) 2_656 .
C7 Tb1 O23 N20 163.0(5) 2_656 .
Tb1 O21 N20 O22 177.6(8) . .
Tb1 O21 N20 O23 -0.3(9) . .
Tb1 O23 N20 O22 -177.7(8) . .
Tb1 O23 N20 O21 0.3(9) . .
O11 Tb1 N20 O22 156(21) . .
O6 Tb1 N20 O22 81(21) 1_565 .
O1 Tb1 N20 O22 -59(21) . .
O7A Tb1 N20 O22 14(21) . .
O14 Tb1 N20 O22 -133(21) . .
O21 Tb1 N20 O22 -78(21) . .
O7B Tb1 N20 O22 -162(21) 2_656 .
O23 Tb1 N20 O22 102(21) . .
O7A Tb1 N20 O22 4(21) 2_656 .
C7 Tb1 N20 O22 -9(22) 2_656 .
O11 Tb1 N20 O21 -125.9(6) . .
O6 Tb1 N20 O21 159.6(6) 1_565 .
O1 Tb1 N20 O21 18.9(6) . .
O7A Tb1 N20 O21 91.8(6) . .
O14 Tb1 N20 O21 -54.3(6) . .
O7B Tb1 N20 O21 -84.2(10) 2_656 .
O23 Tb1 N20 O21 -179.7(9) . .
O7A Tb1 N20 O21 82.1(7) 2_656 .
C7 Tb1 N20 O21 69(2) 2_656 .
O11 Tb1 N20 O23 53.7(5) . .
O6 Tb1 N20 O23 -20.7(6) 1_565 .
O1 Tb1 N20 O23 -161.4(5) . .
O7A Tb1 N20 O23 -88.5(5) . .
O14 Tb1 N20 O23 125.4(5) . .
O21 Tb1 N20 O23 179.7(9) . .
O7B Tb1 N20 O23 95.5(9) 2_656 .
O7A Tb1 N20 O23 -98.2(6) 2_656 .
C7 Tb1 N20 O23 -111.4(19) 2_656 .
Tb1 O1 C1 O1 9.3(4) . 2_656
Tb1 O1 C1 C2 -170.7(4) . .
O1 C1 C2 C3 132.0(5) . 2_656
O1 C1 C2 C3 -48.0(5) 2_656 2_656
O1 C1 C2 C3 -48.0(5) . .
O1 C1 C2 C3 132.0(5) 2_656 .
C3 C2 C3 F3 179.0(9) 2_656 .
C1 C2 C3 F3 -1.0(9) . .
C3 C2 C3 C4 -0.5(6) 2_656 .
C1 C2 C3 C4 179.5(6) . .
F3 C3 C4 F4 0.6(13) . .
C2 C3 C4 F4 -179.9(7) . .
F3 C3 C4 C5 -178.5(8) . .
C2 C3 C4 C5 1.0(13) . .
F4 C4 C5 C4 -179.5(10) . 2_656
C3 C4 C5 C4 -0.5(6) . 2_656
F4 C4 C5 C6 0.5(10) . .
C3 C4 C5 C6 179.5(6) . .
Tb1 O6 C6 O6 -3.3(4) 1_545 2_656
Tb1 O6 C6 C5 176.7(4) 1_545 .
C4 C5 C6 O6 52.4(5) . .
C4 C5 C6 O6 -127.6(5) 2_656 .
C4 C5 C6 O6 -127.6(5) . 2_656
C4 C5 C6 O6 52.4(5) 2_656 2_656
Tb1 O7B C7 O7A -3.4(10) 2_656 .
Tb1 O7B C7 C8 177.7(6) 2_656 .
Tb1 O7A C7 O7B 167.0(12) . .
Tb1 O7A C7 O7B 3.2(9) 2_656 .
Tb1 O7A C7 C8 -14(2) . .
Tb1 O7A C7 C8 -177.9(7) 2_656 .
Tb1 O7A C7 Tb1 163.8(17) . 2_656
O7B C7 C8 C9 -99.8(10) . .
O7A C7 C8 C9 81.2(10) . .
Tb1 C7 C8 C9 -67(10) 2_656 .
O7B C7 C8 C10 80.3(11) . .
O7A C7 C8 C10 -98.7(10) . .
Tb1 C7 C8 C10 113(9) 2_656 .
C10 C8 C9 F9 -179.3(7) . .
C7 C8 C9 F9 0.8(12) . .
C10 C8 C9 C10 -0.9(13) . 5_666
C7 C8 C9 C10 179.2(7) . 5_666
C9 C8 C10 F10 179.4(7) . .
C7 C8 C10 F10 -0.7(11) . .
C9 C8 C10 C9 0.9(13) . 5_666
C7 C8 C10 C9 -179.2(7) . 5_666
Tb1 O11 C11 N11 156.2(8) . .
C13 N11 C11 O11 -177.5(11) . .
C12 N11 C11 O11 0.7(17) . .
Tb1 O14 C14 N14 179.1(7) . .
C15 N14 C14 O14 -178.1(10) . .
C16 N14 C14 O14 1.0(16) . .
C18 N17 C17 O17 176(2) . .
C19 N17 C17 O17 -1(4) . .
